data_8100894
loop_
_publ_author_name
'B\"ocker, Marlies'
'Gerlitzki, Niels'
'Meyer, Gerd'

_publ_section_title
;
Crystal structure of trisodium holmium(III) hexachloride, Na~3~HoCl~6~
;
_journal_issue 1
_journal_name_full 'Zeitschrift f\"ur Kristallographie - New Crystal Structures'
_journal_page_first 19
_journal_page_last 19
_journal_volume 216
_journal_year 2001
_chemical_formula_structural 'Na3 Ho Cl6'
_chemical_formula_sum 'Cl6 Ho Na3'
_chemical_formula_weight 446.60
_space_group_IT_number 14
_symmetry_cell_setting monoclinic
_symmetry_space_group_name_Hall '-P 2yn'
_symmetry_space_group_name_H-M 'P 1 21/n 1'
_cell_angle_alpha 90.00
_cell_angle_beta 90.789(16)
_cell_angle_gamma 90.00
_cell_formula_units_Z 2
_cell_length_a 6.8683(9)
_cell_length_b 7.2737(11)
_cell_length_c 10.1668(14)
_cell_measurement_temperature 293(2)
_cell_volume 507.86(12)
_diffrn_ambient_temperature 293(2)
_exptl_crystal_density_diffrn 1.460
_cod_original_sg_symbol_H-M 'P 21/n'
_cod_database_code 8100894

loop_
_symmetry_equiv_pos_as_xyz
'x, y, z'
'-x+1/2, y+1/2, -z+1/2'
'-x, -y, -z'
'x-1/2, -y-1/2, z-1/2'

loop_
_atom_site_label
_atom_site_type_symbol
_atom_site_fract_x
_atom_site_fract_y
_atom_site_fract_z
_atom_site_U_iso_or_equiv
_atom_site_adp_type
_atom_site_occupancy
_atom_site_symmetry_multiplicity
_atom_site_Wyckoff_symbol
_atom_site_calc_flag
_atom_site_refinement_flags
_atom_site_disorder_assembly
_atom_site_disorder_group
Ho1 Ho 0.0000 0.5000 0.0000 0.01652(12) Uani 1 2 c d S . .
Cl1 Cl 0.13828(15) 0.56477(15) 0.23939(9) 0.0279(2) Uani 1 4 e d . . .
Cl2 Cl 0.16794(17) 0.80519(14) -0.07731(11) 0.0360(3) Uani 1 4 e d . . .
Cl3 Cl 0.31446(16) 0.32094(14) -0.06372(11) 0.0359(3) Uani 1 4 e d . . .
Na1 Na 0.0000 0.5000 0.5000 0.0323(6) Uani 1 2 d d S . .
Na2 Na -0.0236(3) 0.9214(2) 0.25999(19) 0.0414(5) Uani 1 4 e d . . .

loop_
_atom_site_aniso_label
_atom_site_aniso_U_11
_atom_site_aniso_U_22
_atom_site_aniso_U_33
_atom_site_aniso_U_23
_atom_site_aniso_U_13
_atom_site_aniso_U_12
Ho1 0.01880(19) 0.01485(16) 0.01591(15) -0.00160(8) 0.00053(10) -0.00060(8)
Cl1 0.0337(6) 0.0318(5) 0.0182(4) -0.0032(5) -0.0040(4) 0.0026(5)
Cl2 0.0356(6) 0.0260(5) 0.0461(6) 0.0122(5) -0.0082(5) -0.0130(4)
Cl3 0.0321(7) 0.0313(5) 0.0448(6) 0.0102(5) 0.0121(5) 0.0157(4)
Na1 0.0342(17) 0.0258(12) 0.0369(13) 0.0028(9) -0.0060(12) -0.0037(8)
Na2 0.0344(11) 0.0261(9) 0.0636(12) -0.0074(10) 0.0022(9) 0.0078(8)

loop_
_geom_bond_atom_site_label_1
_geom_bond_atom_site_label_2
_geom_bond_distance
_geom_bond_site_symmetry_2
_geom_bond_publ_flag
Ho1 Cl3 2.6114(11) . ?
Ho1 Cl3 2.6114(11) 3_565 ?
Ho1 Cl2 2.6270(10) 3_565 ?
Ho1 Cl2 2.6270(10) . ?
Ho1 Cl1 2.6427(10) . ?
Ho1 Cl1 2.6427(10) 3_565 ?
Ho1 Na2 4.0520(18) 3_565 ?
Ho1 Na2 4.0520(18) . ?
Cl1 Na2 2.831(2) . ?
Cl1 Na2 2.844(2) 2_545 ?
Cl1 Na1 2.8659(11) . ?
Cl2 Na1 2.7889(11) 2 ?
Cl2 Na2 2.887(2) 3_575 ?
Cl2 Na2 3.168(2) 4_675 ?
Cl3 Na1 2.7332(10) 2_545 ?
Cl3 Na2 2.832(2) 4_675 ?
Cl3 Na2 3.312(2) 3_565 ?
Na1 Cl3 2.7332(10) 2 ?
Na1 Cl3 2.7332(10) 4_566 ?
Na1 Cl2 2.7889(11) 2_545 ?
Na1 Cl2 2.7889(11) 4_576 ?
Na1 Cl1 2.8659(11) 3_566 ?
Na1 Na2 3.9197(19) 3_566 ?
Na1 Na2 3.9197(19) . ?
Na1 Na2 4.2171(19) 4_676 ?
Na1 Na2 4.2171(19) 2_445 ?
Na2 Cl3 2.832(2) 4_576 ?
Na2 Cl1 2.844(2) 2 ?
Na2 Cl2 2.887(2) 3_575 ?
Na2 Cl2 3.168(2) 4_576 ?
Na2 Cl3 3.312(2) 3_565 ?
Na2 Na1 4.2171(19) 2_455 ?
